data_3000255
loop_
_publ_author_name
'Esteban-Parra, Gin\'es M.'
'Moscoso, Inmaculada'
'Cepeda, Javier'
'Garc\'ia, Jose A.'
'S\'anchez-Moreno, Manuel'
'Rodr\'iguez-Di\'eguez, Antonio'
'Quir\'os, Miguel'

_publ_section_title
;
 Lanthanide(III) Based Complexes Containing
 5,7-Dimethyl-1,2,4-triazolo[1,5-a ]pyrimidine as Long-Lived
 Photoluminescent Antiparasitic Agents
;
_journal_issue 3
_journal_name_full 'European Journal of Inorganic Chemistry'
_journal_page_first 308
_journal_paper_doi 10.1002/ejic.201901119
_journal_volume 2020
_journal_year 2020
_chemical_formula_moiety 'La N6 O18 3-, 9(C7 H8 N4), H18 La O9 3+'
_chemical_formula_sum 'C63 H90 La2 N42 O27'
_chemical_formula_weight 2145.58
_space_group_crystal_system hexagonal
_space_group_IT_number 176
_space_group_name_Hall '-P 6c'
_space_group_name_H-M_alt 'P 63/m'
_symmetry_space_group_name_Hall '-P 6c'
_symmetry_space_group_name_H-M 'P 63/m'
_atom_sites_solution_hydrogens difmap
_atom_sites_solution_primary direct
_atom_sites_solution_secondary difmap
_audit_creation_method SHELXL-2014/7
_cell_angle_alpha 90
_cell_angle_beta 90
_cell_angle_gamma 120
_cell_formula_units_Z 2
_cell_length_a 16.4089(12)
_cell_length_b 16.4089(12)
_cell_length_c 19.4155(14)
_cell_measurement_reflns_used 9872
_cell_measurement_temperature 298(2)
_cell_measurement_theta_max 28.29
_cell_measurement_theta_min 2.48
_cell_volume 4527.3(6)
_computing_cell_refinement 'Bruker SAINT'
_computing_data_collection 'Bruker APEX2'
_computing_data_reduction 'Bruker SAINT'
_computing_structure_refinement 'SHELXL-2014/7 (Sheldrick, 2014)'
_computing_structure_solution 'SHELXS-97 (Sheldrick, 1997)'
_diffrn_ambient_temperature 298(2)
_diffrn_measured_fraction_theta_full 1.000
_diffrn_measured_fraction_theta_max 0.968
_diffrn_measurement_device_type 'Bruker APEX-II CCD'
_diffrn_measurement_method '\f and \w scans'
_diffrn_radiation_type MoK\a
_diffrn_radiation_wavelength 0.71073
_diffrn_reflns_av_R_equivalents 0.0224
_diffrn_reflns_av_unetI/netI 0.0157
_diffrn_reflns_Laue_measured_fraction_full 1.000
_diffrn_reflns_Laue_measured_fraction_max 0.968
_diffrn_reflns_limit_h_max 19
_diffrn_reflns_limit_h_min -20
_diffrn_reflns_limit_k_max 21
_diffrn_reflns_limit_k_min -20
_diffrn_reflns_limit_l_max 14
_diffrn_reflns_limit_l_min -25
_diffrn_reflns_number 28938
_diffrn_reflns_point_group_measured_fraction_full 1.000
_diffrn_reflns_point_group_measured_fraction_max 0.968
_diffrn_reflns_theta_full 25.242
_diffrn_reflns_theta_max 28.299
_diffrn_reflns_theta_min 1.433
_exptl_absorpt_coefficient_mu 1.028
_exptl_absorpt_correction_T_max 0.6471
_exptl_absorpt_correction_T_min 0.5488
_exptl_absorpt_correction_type multi-scan
_exptl_absorpt_process_details 'Bruker SADABS-2014/5 (Bruker, 2014)'
_exptl_crystal_colour pale_yellow
_exptl_crystal_density_diffrn 1.574
_exptl_crystal_description prismatic
_exptl_crystal_F_000 2184
_exptl_crystal_size_max 0.460
_exptl_crystal_size_mid 0.430
_exptl_crystal_size_min 0.210
_refine_diff_density_max 2.691
_refine_diff_density_min -0.400
_refine_diff_density_rms 0.094
_refine_ls_extinction_coef .
_refine_ls_extinction_method none
_refine_ls_goodness_of_fit_ref 1.095
_refine_ls_hydrogen_treatment mixed
_refine_ls_matrix_type full
_refine_ls_number_parameters 243
_refine_ls_number_reflns 3735
_refine_ls_number_restraints 8
_refine_ls_restrained_S_all 1.095
_refine_ls_R_factor_all 0.0297
_refine_ls_R_factor_gt 0.0278
_refine_ls_shift/su_max 0.000
_refine_ls_shift/su_mean 0.000
_refine_ls_structure_factor_coef Fsqd
_refine_ls_weighting_details 'w=1/[\s^2^(Fo^2^)+(0.0400P)^2^+5.0000P] where P=(Fo^2^+2Fc^2^)/3'
_refine_ls_weighting_scheme calc
_refine_ls_wR_factor_gt 0.0747
_refine_ls_wR_factor_ref 0.0760
_reflns_Friedel_coverage 0.000
_reflns_Friedel_fraction_full .
_reflns_Friedel_fraction_max .
_reflns_number_gt 3506
_reflns_number_total 3735
_reflns_threshold_expression 'I > 2\s(I)'
_cod_data_source_file ladmtp.cif
_cod_data_source_block ladmtp
_cod_depositor_comments 'Releasing structure 3000255 into public domain as published material.'
_cod_original_cell_volume 4527.3(7)
_cod_database_code 3000255
_cod_database_fobs_code 3000255
_shelx_shelxl_version_number 2014/7
_shelx_space_group_comment
;
The symmetry employed for this shelxl refinement is uniquely defined
by the following loop, which should always be used as a source of
symmetry information in preference to the above space-group names.
They are only intended as comments.
;
_shelx_estimated_absorpt_t_min 0.649
_shelx_estimated_absorpt_t_max 0.813

loop_
_space_group_symop_operation_xyz
'x, y, z'
'-x, -y, z+1/2'
'-y, x-y, z'
'-x+y, -x, z'
'x-y, x, z+1/2'
'y, -x+y, z+1/2'
'-x, -y, -z'
'x, y, -z-1/2'
'y, -x+y, -z'
'x-y, x, -z'
'-x+y, -x, -z-1/2'
'-y, x-y, -z-1/2'

loop_
_atom_site_label
_atom_site_type_symbol
_atom_site_fract_x
_atom_site_fract_y
_atom_site_fract_z
_atom_site_U_iso_or_equiv
_atom_site_adp_type
_atom_site_occupancy
_atom_site_site_symmetry_order
_atom_site_calc_flag
_atom_site_refinement_flags_posn
_atom_site_refinement_flags_adp
_atom_site_refinement_flags_occupancy
_atom_site_disorder_assembly
_atom_site_disorder_group
La1 La 0.0000 0.0000 0.5000 0.01258(8) Uani 1 6 d S T P . .
N1N N 0.05440(12) 0.17580(12) 0.41363(10) 0.0227(4) Uani 1 1 d . . . . .
O1N O 0.10743(10) 0.17532(10) 0.46092(8) 0.0244(3) Uani 1 1 d . . . . .
O2N O -0.01494(11) 0.09760(11) 0.39608(9) 0.0285(3) Uani 1 1 d . . . . .
O3N O 0.07154(13) 0.25058(12) 0.38625(10) 0.0385(4) Uani 1 1 d . . . . .
La2 La 0.6667 0.3333 0.2500 0.01139(8) Uani 1 6 d S T P . .
O1W O 0.55495(14) 0.40025(14) 0.2500 0.0174(4) Uani 1 2 d DS T P . .
H11W H 0.560(2) 0.4548(12) 0.2500 0.021 Uiso 1 2 d DS U P . .
H12W H 0.4947(8) 0.365(2) 0.2500 0.021 Uiso 1 2 d DS U P . .
O2W O 0.71866(10) 0.46201(10) 0.16038(8) 0.0210(3) Uani 1 1 d D . . . .
H21W H 0.6847(15) 0.4823(17) 0.1429(13) 0.025 Uiso 1 1 d D U . . .
H22W H 0.7691(11) 0.4791(17) 0.1375(12) 0.025 Uiso 1 1 d D U . . .
N1A N 0.47986(12) 0.40124(12) 0.58503(9) 0.0217(3) Uani 1 1 d . . . . .
C2A C 0.39887(14) 0.39819(14) 0.59747(11) 0.0217(4) Uani 1 1 d . . . . .
H2A H 0.3430 0.3413 0.6026 0.026 Uiso 1 1 d R U . . .
N3A N 0.40136(12) 0.48195(11) 0.60228(9) 0.0191(3) Uani 1 1 d . . . . .
C3AA C 0.49240(13) 0.54415(13) 0.59205(10) 0.0158(4) Uani 1 1 d . . . . .
N4A N 0.53495(11) 0.63869(11) 0.59074(8) 0.0173(3) Uani 1 1 d . . . . .
C5A C 0.62708(14) 0.68440(14) 0.57932(10) 0.0197(4) Uani 1 1 d . . . . .
C51A C 0.67487(16) 0.78887(15) 0.57357(13) 0.0291(5) Uani 1 1 d . . . . .
H51A H 0.6724 0.8060 0.5267 0.035 Uiso 1 1 d R U . . .
H52A H 0.7394 0.8158 0.5876 0.035 Uiso 1 1 d R U . . .
H53A H 0.6437 0.8121 0.6027 0.035 Uiso 1 1 d R U . . .
C6A C 0.67940(14) 0.63719(15) 0.57058(11) 0.0221(4) Uani 1 1 d . . . . .
H6A H 0.7442 0.6722 0.5641 0.027 Uiso 1 1 d R U . . .
C7A C 0.63578(14) 0.54128(15) 0.57144(10) 0.0206(4) Uani 1 1 d . . . . .
C71A C 0.68045(16) 0.48211(17) 0.56134(13) 0.0285(5) Uani 1 1 d . . . . .
H71A H 0.7475 0.5219 0.5585 0.034 Uiso 1 1 d R U . . .
H72A H 0.6574 0.4467 0.5195 0.034 Uiso 1 1 d R U . . .
H73A H 0.6652 0.4397 0.5995 0.034 Uiso 1 1 d R U . . .
N8A N 0.54038(11) 0.49623(11) 0.58152(8) 0.0173(3) Uani 1 1 d . . . . .
N1B N 0.30517(19) 0.50518(18) 0.2500 0.0251(5) Uani 1 2 d S T P . .
C2B C 0.3982(2) 0.5465(2) 0.2500 0.0258(6) Uani 1 2 d S T P . .
H2B H 0.4355 0.6118 0.2500 0.031 Uiso 1 2 d R U P . .
N3B N 0.43745(18) 0.49020(18) 0.2500 0.0232(5) Uani 1 2 d S T P . .
C3AB C 0.3600(2) 0.4041(2) 0.2500 0.0210(6) Uani 1 2 d S T P . .
N4B N 0.35632(18) 0.31986(18) 0.2500 0.0229(5) Uani 1 2 d S T P . .
C5B C 0.2712(2) 0.2443(2) 0.2500 0.0226(6) Uani 1 2 d S T P . .
C51B C 0.2636(3) 0.1491(2) 0.2500 0.0322(7) Uani 1 2 d DS T P . .
H51B H 0.2295(18) 0.1135(18) 0.2899(10) 0.039 Uiso 1 1 d D U . . .
H52B H 0.3253(14) 0.155(3) 0.2500 0.039 Uiso 1 2 d DS U P . .
C6B C 0.1876(2) 0.2507(2) 0.2500 0.0263(6) Uani 1 2 d S T P . .
H6B H 0.1293 0.1958 0.2500 0.032 Uiso 1 2 d R U P . .
C7B C 0.1914(2) 0.3350(2) 0.2500 0.0236(6) Uani 1 2 d S T P . .
C71B C 0.1120(2) 0.3547(2) 0.2500 0.0271(6) Uani 1 2 d DS T P . .
H71B H 0.1180(19) 0.3928(16) 0.2895(10) 0.033 Uiso 1 1 d D U . . .
H72B H 0.0531(15) 0.2963(15) 0.2500 0.033 Uiso 1 2 d DS U P . .
N8B N 0.28045(18) 0.41204(18) 0.2500 0.0218(5) Uani 1 2 d S T P . .

loop_
_atom_site_aniso_label
_atom_site_aniso_U_11
_atom_site_aniso_U_22
_atom_site_aniso_U_33
_atom_site_aniso_U_23
_atom_site_aniso_U_13
_atom_site_aniso_U_12
La1 0.01067(9) 0.01067(9) 0.01640(14) 0.000 0.000 0.00533(5)
N1N 0.0228(8) 0.0211(8) 0.0301(9) 0.0089(7) 0.0094(7) 0.0154(7)
O1N 0.0212(7) 0.0189(7) 0.0332(8) 0.0022(6) 0.0028(6) 0.0099(6)
O2N 0.0237(8) 0.0305(8) 0.0310(8) 0.0074(7) -0.0004(6) 0.0133(7)
O3N 0.0473(10) 0.0300(9) 0.0500(11) 0.0225(8) 0.0184(9) 0.0283(8)
La2 0.01007(9) 0.01007(9) 0.01402(13) 0.000 0.000 0.00504(5)
O1W 0.0156(9) 0.0148(9) 0.0235(10) 0.000 0.000 0.0088(8)
O2W 0.0155(6) 0.0243(7) 0.0262(7) 0.0108(6) 0.0053(6) 0.0122(6)
N1A 0.0237(9) 0.0164(8) 0.0257(9) -0.0020(7) -0.0011(7) 0.0105(7)
C2A 0.0210(9) 0.0157(9) 0.0265(10) -0.0030(8) -0.0016(8) 0.0077(8)
N3A 0.0167(8) 0.0157(8) 0.0237(8) -0.0026(6) -0.0007(6) 0.0071(6)
C3AA 0.0165(8) 0.0180(9) 0.0153(9) -0.0020(7) -0.0004(7) 0.0105(7)
N4A 0.0171(8) 0.0168(8) 0.0178(8) -0.0001(6) 0.0026(6) 0.0083(6)
C5A 0.0197(9) 0.0201(9) 0.0183(9) 0.0002(7) 0.0036(7) 0.0092(8)
C51A 0.0227(10) 0.0190(10) 0.0408(13) 0.0034(9) 0.0112(9) 0.0068(8)
C6A 0.0157(9) 0.0267(10) 0.0235(10) 0.0003(8) 0.0038(8) 0.0103(8)
C7A 0.0195(9) 0.0287(10) 0.0179(9) -0.0003(8) 0.0010(7) 0.0153(8)
C71A 0.0269(11) 0.0347(12) 0.0332(12) 0.0002(9) 0.0027(9) 0.0223(10)
N8A 0.0184(8) 0.0173(8) 0.0181(8) -0.0007(6) -0.0002(6) 0.0103(6)
N1B 0.0260(13) 0.0225(12) 0.0274(13) 0.000 0.000 0.0126(11)
C2B 0.0253(15) 0.0227(14) 0.0286(16) 0.000 0.000 0.0113(12)
N3B 0.0225(12) 0.0217(12) 0.0244(13) 0.000 0.000 0.0102(10)
C3AB 0.0220(14) 0.0256(14) 0.0172(13) 0.000 0.000 0.0133(12)
N4B 0.0233(12) 0.0251(13) 0.0231(12) 0.000 0.000 0.0142(11)
C5B 0.0266(15) 0.0218(14) 0.0199(13) 0.000 0.000 0.0125(12)
C51B 0.0352(18) 0.0273(16) 0.0363(18) 0.000 0.000 0.0173(15)
C6B 0.0212(14) 0.0247(15) 0.0312(16) 0.000 0.000 0.0102(12)
C7B 0.0195(13) 0.0279(15) 0.0213(14) 0.000 0.000 0.0103(12)
C71B 0.0215(14) 0.0278(16) 0.0352(17) 0.000 0.000 0.0148(13)
N8B 0.0228(12) 0.0235(12) 0.0221(12) 0.000 0.000 0.0138(10)

loop_
_atom_type_symbol
_atom_type_description
_atom_type_scat_dispersion_real
_atom_type_scat_dispersion_imag
_atom_type_scat_source
C C 0.0033 0.0016 'International Tables Vol C Tables 4.2.6.8 and 6.1.1.4'
H H 0.0000 0.0000 'International Tables Vol C Tables 4.2.6.8 and 6.1.1.4'
N N 0.0061 0.0033 'International Tables Vol C Tables 4.2.6.8 and 6.1.1.4'
O O 0.0106 0.0060 'International Tables Vol C Tables 4.2.6.8 and 6.1.1.4'
La La -0.2871 2.4523 'International Tables Vol C Tables 4.2.6.8 and 6.1.1.4'

loop_
_geom_angle_atom_site_label_1
_geom_angle_atom_site_label_2
_geom_angle_atom_site_label_3
_geom_angle
_geom_angle_site_symmetry_1
_geom_angle_site_symmetry_3
O1N La1 O1N 180.0 9_556 3
O1N La1 O1N 112.00(3) 9_556 7_556
O1N La1 O1N 68.00(3) 3 7_556
O1N La1 O1N 112.00(3) 9_556 10_556
O1N La1 O1N 68.00(3) 3 10_556
O1N La1 O1N 112.00(3) 7_556 10_556
O1N La1 O1N 68.00(3) 9_556 4
O1N La1 O1N 112.00(3) 3 4
O1N La1 O1N 68.00(3) 7_556 4
O1N La1 O1N 180.00(7) 10_556 4
O1N La1 O1N 68.00(3) 9_556 .
O1N La1 O1N 112.00(3) 3 .
O1N La1 O1N 180.0 7_556 .
O1N La1 O1N 68.00(3) 10_556 .
O1N La1 O1N 112.00(3) 4 .
O1N La1 O2N 48.32(5) 9_556 9_556
O1N La1 O2N 131.68(5) 3 9_556
O1N La1 O2N 112.49(5) 7_556 9_556
O1N La1 O2N 67.99(5) 10_556 9_556
O1N La1 O2N 112.01(5) 4 9_556
O1N La1 O2N 67.50(5) . 9_556
O1N La1 O2N 131.68(5) 9_556 3
O1N La1 O2N 48.32(5) 3 3
O1N La1 O2N 67.51(5) 7_556 3
O1N La1 O2N 112.01(5) 10_556 3
O1N La1 O2N 67.99(5) 4 3
O1N La1 O2N 112.50(5) . 3
O2N La1 O2N 180.0 9_556 3
O1N La1 O2N 67.99(5) 9_556 7_556
O1N La1 O2N 112.01(5) 3 7_556
O1N La1 O2N 48.32(5) 7_556 7_556
O1N La1 O2N 112.49(5) 10_556 7_556
O1N La1 O2N 67.51(5) 4 7_556
O1N La1 O2N 131.68(5) . 7_556
O2N La1 O2N 68.81(6) 9_556 7_556
O2N La1 O2N 111.19(6) 3 7_556
O1N La1 O2N 67.51(5) 9_556 4
O1N La1 O2N 112.49(5) 3 4
O1N La1 O2N 112.01(5) 7_556 4
O1N La1 O2N 131.68(5) 10_556 4
O1N La1 O2N 48.32(5) 4 4
O1N La1 O2N 67.99(5) . 4
O2N La1 O2N 111.19(6) 9_556 4
O2N La1 O2N 68.81(6) 3 4
O2N La1 O2N 111.19(6) 7_556 4
O1N La1 O2N 112.49(5) 9_556 10_556
O1N La1 O2N 67.51(5) 3 10_556
O1N La1 O2N 67.99(5) 7_556 10_556
O1N La1 O2N 48.32(5) 10_556 10_556
O1N La1 O2N 131.68(5) 4 10_556
O1N La1 O2N 112.01(5) . 10_556
O2N La1 O2N 68.81(6) 9_556 10_556
O2N La1 O2N 111.19(6) 3 10_556
O2N La1 O2N 68.81(6) 7_556 10_556
O2N La1 O2N 180.0 4 10_556
O1N La1 O2N 112.01(5) 9_556 .
O1N La1 O2N 67.99(5) 3 .
O1N La1 O2N 131.68(5) 7_556 .
O1N La1 O2N 67.51(5) 10_556 .
O1N La1 O2N 112.49(5) 4 .
O1N La1 O2N 48.32(5) . .
O2N La1 O2N 111.19(6) 9_556 .
O2N La1 O2N 68.81(6) 3 .
O2N La1 O2N 180.0 7_556 .
O2N La1 O2N 68.81(6) 4 .
O2N La1 O2N 111.19(6) 10_556 .
O3N N1N O2N 122.37(19) . .
O3N N1N O1N 120.16(19) . .
O2N N1N O1N 117.46(16) . .
N1N O1N La1 97.43(11) . .
N1N O2N La1 95.71(12) . .
O2W La2 O2W 137.40(3) . 11_666
O2W La2 O2W 77.98(6) . 4_665
O2W La2 O2W 86.81(7) 11_666 4_665
O2W La2 O2W 77.98(6) . 3_655
O2W La2 O2W 137.40(3) 11_666 3_655
O2W La2 O2W 77.98(6) 4_665 3_655
O2W La2 O2W 86.81(7) . 8_556
O2W La2 O2W 77.98(6) 11_666 8_556
O2W La2 O2W 137.40(3) 4_665 8_556
O2W La2 O2W 137.40(3) 3_655 8_556
O2W La2 O2W 137.40(3) . 12_656
O2W La2 O2W 77.98(6) 11_666 12_656
O2W La2 O2W 137.40(3) 4_665 12_656
O2W La2 O2W 86.81(7) 3_655 12_656
O2W La2 O2W 77.98(6) 8_556 12_656
O2W La2 O1W 136.56(4) . 3_655
O2W La2 O1W 67.41(4) 11_666 3_655
O2W La2 O1W 67.41(4) 4_665 3_655
O2W La2 O1W 70.00(4) 3_655 3_655
O2W La2 O1W 136.56(4) 8_556 3_655
O2W La2 O1W 70.00(4) 12_656 3_655
O2W La2 O1W 67.41(4) . 4_665
O2W La2 O1W 70.00(4) 11_666 4_665
O2W La2 O1W 70.00(4) 4_665 4_665
O2W La2 O1W 136.56(4) 3_655 4_665
O2W La2 O1W 67.41(4) 8_556 4_665
O2W La2 O1W 136.56(4) 12_656 4_665
O1W La2 O1W 120.0 3_655 4_665
O2W La2 O1W 70.00(4) . .
O2W La2 O1W 136.56(4) 11_666 .
O2W La2 O1W 136.56(4) 4_665 .
O2W La2 O1W 67.41(4) 3_655 .
O2W La2 O1W 70.00(4) 8_556 .
O2W La2 O1W 67.41(4) 12_656 .
O1W La2 O1W 120.000(1) 3_655 .
O1W La2 O1W 120.000(1) 4_665 .
La2 O1W H11W 137(2) . .
La2 O1W H12W 123(2) . .
H11W O1W H12W 100(3) . .
La2 O2W H21W 125.9(18) . .
La2 O2W H22W 119.9(17) . .
H21W O2W H22W 112(2) . .
C2A N1A N8A 101.24(16) . .
N1A C2A N3A 116.85(18) . .
N1A C2A H2A 121.5 . .
N3A C2A H2A 121.6 . .
C3AA N3A C2A 102.66(16) . .
N3A C3AA N4A 128.34(17) . .
N3A C3AA N8A 108.99(16) . .
N4A C3AA N8A 122.66(17) . .
C5A N4A C3AA 116.25(17) . .
N4A C5A C6A 122.54(18) . .
N4A C5A C51A 117.25(18) . .
C6A C5A C51A 120.18(18) . .
C5A C51A H51A 109.5 . .
C5A C51A H52A 109.4 . .
H51A C51A H52A 109.5 . .
C5A C51A H53A 109.5 . .
H51A C51A H53A 109.5 . .
H52A C51A H53A 109.5 . .
C7A C6A C5A 120.94(18) . .
C7A C6A H6A 119.5 . .
C5A C6A H6A 119.5 . .
C6A C7A N8A 115.01(18) . .
C6A C7A C71A 127.09(19) . .
N8A C7A C71A 117.89(19) . .
C7A C71A H71A 109.5 . .
C7A C71A H72A 109.4 . .
H71A C71A H72A 109.5 . .
C7A C71A H73A 109.6 . .
H71A C71A H73A 109.5 . .
H72A C71A H73A 109.5 . .
N1A N8A C7A 127.17(17) . .
N1A N8A C3AA 110.26(16) . .
C7A N8A C3AA 122.54(17) . .
C2B N1B N8B 101.2(2) . .
N1B C2B N3B 117.8(3) . .
N1B C2B H2B 121.1 . .
N3B C2B H2B 121.2 . .
C3AB N3B C2B 101.2(3) . .
N3B C3AB N4B 127.5(3) . .
N3B C3AB N8B 110.0(3) . .
N4B C3AB N8B 122.4(3) . .
C5B N4B C3AB 116.4(3) . .
N4B C5B C6B 122.2(3) . .
N4B C5B C51B 118.3(3) . .
C6B C5B C51B 119.5(3) . .
C5B C51B H51B 110.6(18) . .
C5B C51B H52B 111(3) . .
H51B C51B H52B 109(2) . .
C7B C6B C5B 121.4(3) . .
C7B C6B H6B 119.3 . .
C5B C6B H6B 119.3 . .
C6B C7B N8B 115.1(3) . .
C6B C7B C71B 128.5(3) . .
N8B C7B C71B 116.3(3) . .
C7B C71B H71B 108.8(17) . .
C7B C71B H72B 110(2) . .
H71B C71B H72B 112(2) . .
N1B N8B C7B 127.7(3) . .
N1B N8B C3AB 109.9(2) . .
C7B N8B C3AB 122.5(3) . .

loop_
_geom_bond_atom_site_label_1
_geom_bond_atom_site_label_2
_geom_bond_distance
_geom_bond_site_symmetry_2
La1 O1N 2.6244(15) 9_556
La1 O1N 2.6244(15) 3
La1 O1N 2.6244(15) 7_556
La1 O1N 2.6244(15) 10_556
La1 O1N 2.6244(15) 4
La1 O1N 2.6244(15) .
La1 O2N 2.6624(16) 9_556
La1 O2N 2.6624(16) 3
La1 O2N 2.6624(16) 7_556
La1 O2N 2.6624(16) 4
La1 O2N 2.6624(16) 10_556
La1 O2N 2.6624(16) .
N1N O3N 1.234(2) .
N1N O2N 1.264(2) .
N1N O1N 1.268(2) .
La2 O2W 2.5322(14) .
La2 O2W 2.5323(14) 11_666
La2 O2W 2.5323(14) 4_665
La2 O2W 2.5323(14) 3_655
La2 O2W 2.5323(14) 8_556
La2 O2W 2.5323(14) 12_656
La2 O1W 2.5649(19) 3_655
La2 O1W 2.5649(19) 4_665
La2 O1W 2.5649(19) .
O1W H11W 0.857(10) .
O1W H12W 0.860(10) .
O2W H21W 0.849(10) .
O2W H22W 0.854(10) .
N1A C2A 1.327(3) .
N1A N8A 1.368(2) .
C2A N3A 1.358(3) .
C2A H2A 0.9300 .
N3A C3AA 1.337(2) .
C3AA N4A 1.346(2) .
C3AA N8A 1.378(2) .
N4A C5A 1.328(3) .
C5A C6A 1.425(3) .
C5A C51A 1.490(3) .
C51A H51A 0.9600 .
C51A H52A 0.9600 .
C51A H53A 0.9600 .
C6A C7A 1.365(3) .
C6A H6A 0.9300 .
C7A N8A 1.370(3) .
C7A C71A 1.493(3) .
C71A H71A 0.9600 .
C71A H72A 0.9600 .
C71A H73A 0.9600 .
N1B C2B 1.325(4) .
N1B N8B 1.371(4) .
C2B N3B 1.366(4) .
C2B H2B 0.9300 .
N3B C3AB 1.347(4) .
C3AB N4B 1.353(4) .
C3AB N8B 1.376(4) .
N4B C5B 1.325(4) .
C5B C6B 1.427(4) .
C5B C51B 1.503(4) .
C51B H51B 0.963(10) .
C51B H52B 0.970(10) .
C6B C7B 1.354(4) .
C6B H6B 0.9300 .
C7B N8B 1.373(4) .
C7B C71B 1.492(4) .
C71B H71B 0.963(10) .
C71B H72B 0.962(10) .

loop_
_geom_hbond_atom_site_label_D
_geom_hbond_atom_site_label_H
_geom_hbond_atom_site_label_A
_geom_hbond_distance_DH
_geom_hbond_distance_HA
_geom_hbond_distance_DA
_geom_hbond_angle_DHA
_geom_hbond_site_symmetry_A
O1W H11W N3B 0.857(10) 2.36(3) 2.957(3) 127(3) .
O1W H12W N4B 0.860(10) 2.006(14) 2.840(3) 163(3) .
O2W H21W N3A 0.849(10) 1.947(10) 2.794(2) 175(3) 2_664
O2W H22W N4A 0.854(10) 2.026(11) 2.875(2) 173(3) 5_654
